data_4309401
loop_
_publ_author_name
'Konrad T. Szacilowski'
'Puhui Xie'
'Aramice Y. S. Malkhasian'
'Mary Jane Heeg'
'Manawadevi Y. Udugala-Ganehenege'
'Lowell E. Wenger'
'John F. Endicott'

_publ_contact_author_address
;    Department of Chemistry
     Wayne State University
     Detroit, Michigan 48202
;
_publ_contact_author_name '    Prof. John Endicott'
_publ_section_title
;
Solid-State Structures and Magnetic Properties of Halide-Bridged,
Face-to-Face Bis-Nickel(II)-Macrocyclic Ligand Complexes: Ligand-Mediated
Interchanges of Electronic Configuration
;
_journal_name_full 'Inorganic Chemistry'
_journal_page_first 6019
_journal_page_last 6033
_journal_paper_doi 10.1021/ic050147x
_journal_volume 44
_journal_year 2005
_chemical_formula_sum 'C34 H70 Cl4 N8 Ni2 O18'
_chemical_formula_weight 1138.20
_chemical_name_systematic
; 
 ? 
;
_space_group_IT_number 14
_symmetry_cell_setting monoclinic
_symmetry_space_group_name_Hall '-P 2ybc'
_symmetry_space_group_name_H-M 'P 1 21/c 1'
_atom_sites_solution_hydrogens geom
_atom_sites_solution_primary direct
_atom_sites_solution_secondary difmap
_audit_creation_method SHELXL-97
_cell_angle_alpha 90.00
_cell_angle_beta 97.421(2)
_cell_angle_gamma 90.00
_cell_formula_units_Z 4
_cell_length_a 18.781(4)
_cell_length_b 9.3430(18)
_cell_length_c 28.009(6)
_cell_measurement_reflns_used 788
_cell_measurement_temperature 295(2)
_cell_measurement_theta_max 19.5
_cell_measurement_theta_min 2.5
_cell_volume 4873.6(17)
_computing_cell_refinement 'Bruker SAINT'
_computing_data_collection 'Bruker SMART'
_computing_data_reduction 'Bruker SAINT'
_computing_molecular_graphics SHELXTL-Plus
_computing_publication_material SHELXL-97
_computing_structure_refinement 'SHELXL-97 (Sheldrick, 1997)'
_computing_structure_solution 'SHELXS-97 (Sheldrick, 1997)'
_diffrn_ambient_temperature 295(2)
_diffrn_measured_fraction_theta_full 0.935
_diffrn_measured_fraction_theta_max 0.935
_diffrn_measurement_device_type 'Bruker P4/CCD'
_diffrn_measurement_method 'SMART CCD'
_diffrn_radiation_monochromator graphite
_diffrn_radiation_source 'fine-focus sealed tube'
_diffrn_radiation_type MoK\a
_diffrn_radiation_wavelength 0.71073
_diffrn_reflns_av_R_equivalents 0.198
_diffrn_reflns_av_sigmaI/netI 0.4179
_diffrn_reflns_limit_h_max 24
_diffrn_reflns_limit_h_min -25
_diffrn_reflns_limit_k_max 12
_diffrn_reflns_limit_k_min 0
_diffrn_reflns_limit_l_max 37
_diffrn_reflns_limit_l_min 0
_diffrn_reflns_number 30733
_diffrn_reflns_theta_full 28.30
_diffrn_reflns_theta_max 28.30
_diffrn_reflns_theta_min 1.71
_exptl_absorpt_coefficient_mu 1.069
_exptl_absorpt_correction_T_max 0.9386
_exptl_absorpt_correction_T_min 0.7397
_exptl_absorpt_correction_type multi-scan
_exptl_crystal_colour orange
_exptl_crystal_density_diffrn 1.551
_exptl_crystal_density_method 'not measured'
_exptl_crystal_description needles
_exptl_crystal_F_000 2392
_exptl_crystal_size_max 0.30
_exptl_crystal_size_mid 0.06
_exptl_crystal_size_min 0.06
_refine_diff_density_max 0.663
_refine_diff_density_min -0.520
_refine_diff_density_rms 0.140
_refine_ls_extinction_coef 0.0044(4)
_refine_ls_extinction_expression Fc^*^=kFc[1+0.001xFc^2^\l^3^/sin(2\q)]^-1/4^
_refine_ls_extinction_method SHELXL
_refine_ls_goodness_of_fit_ref 0.823
_refine_ls_hydrogen_treatment mixed
_refine_ls_matrix_type full
_refine_ls_number_parameters 598
_refine_ls_number_reflns 11332
_refine_ls_number_restraints 0
_refine_ls_restrained_S_all 0.823
_refine_ls_R_factor_all 0.3205
_refine_ls_R_factor_gt 0.0910
_refine_ls_shift/su_max 0.162
_refine_ls_shift/su_mean 0.008
_refine_ls_structure_factor_coef Fsqd
_refine_ls_weighting_details 'calc w=1/[\s^2^(Fo^2^)+(0.1211P)^2^+0.0000P] where P=(Fo^2^+2Fc^2^)/3'
_refine_ls_weighting_scheme calc
_refine_ls_wR_factor_gt 0.1993
_refine_ls_wR_factor_ref 0.2715
_reflns_number_gt 2828
_reflns_number_total 11332
_reflns_threshold_expression >2sigma(I)
_cod_data_source_file ic050147xsi20050128_044126_3.cif
_cod_data_source_block radf
_cod_depositor_comments
;
The following automatic conversions were performed:
'_exptl_absorpt_correction_type' value 'Multi-scan' changed to
'multi-scan' according to
'/home/saulius/struct/CIF-dictionaries/cif_core.dic' dictionary named
'cif_core.dic' version 2.4.1 from 2010-06-29.

Automatic conversion script
Id: cif_fix_enum 1527 2010-12-29 10:47:43Z saulius 
;
_cod_original_cell_volume 4873.7(17)
_cod_database_code 4309401

loop_
_symmetry_equiv_pos_as_xyz
'x, y, z'
'-x, y+1/2, -z+1/2'
'-x, -y, -z'
'x, -y-1/2, z-1/2'

loop_
_atom_site_label
_atom_site_type_symbol
_atom_site_fract_x
_atom_site_fract_y
_atom_site_fract_z
_atom_site_U_iso_or_equiv
_atom_site_adp_type
_atom_site_occupancy
_atom_site_symmetry_multiplicity
_atom_site_calc_flag
_atom_site_refinement_flags
_atom_site_disorder_assembly
_atom_site_disorder_group
Ni1 Ni 0.12685(7) 0.75308(13) 0.42353(4) 0.0427(4) Uani 1 1 d . . .
N1 N 0.1834(4) 0.5818(7) 0.4348(3) 0.042(2) Uani 1 1 d . . .
H1 H 0.1996 0.5788 0.4669 0.050 Uiso 1 1 calc R . .
N2 N 0.2094(4) 0.8788(7) 0.4306(3) 0.047(2) Uani 1 1 d . . .
H2 H 0.2229 0.8845 0.4630 0.057 Uiso 1 1 calc R . .
N3 N 0.0715(5) 0.9271(9) 0.4080(3) 0.059(3) Uani 1 1 d . . .
H3 H 0.0707 0.9383 0.3757 0.071 Uiso 1 1 calc R . .
N4 N 0.0438(4) 0.6316(9) 0.4157(3) 0.056(2) Uani 1 1 d . . .
H4 H 0.0362 0.6118 0.3836 0.067 Uiso 1 1 calc R . .
C1 C 0.2487(5) 0.5683(10) 0.4083(3) 0.045(3) Uani 1 1 d . . .
H1A H 0.2325 0.5888 0.3743 0.054 Uiso 1 1 calc R . .
C2 C 0.2828(5) 0.4230(11) 0.4102(4) 0.068(3) Uani 1 1 d . . .
H2A H 0.2890 0.3889 0.4428 0.081 Uiso 1 1 calc R . .
H2B H 0.3288 0.4290 0.3988 0.081 Uiso 1 1 calc R . .
H2C H 0.2525 0.3580 0.3903 0.081 Uiso 1 1 calc R . .
C3 C 0.3022(5) 0.6852(10) 0.4262(3) 0.043(3) Uani 1 1 d . . .
H3A H 0.3436 0.6678 0.4090 0.052 Uiso 1 1 calc R . .
C4 C 0.2763(5) 0.8370(10) 0.4102(4) 0.048(3) Uani 1 1 d . . .
H4A H 0.2637 0.8334 0.3752 0.057 Uiso 1 1 calc R . .
C5 C 0.3343(6) 0.9456(11) 0.4201(4) 0.073(4) Uani 1 1 d . . .
H5A H 0.3185 1.0347 0.4052 0.088 Uiso 1 1 calc R . .
H5B H 0.3764 0.9132 0.4072 0.088 Uiso 1 1 calc R . .
H5C H 0.3454 0.9591 0.4542 0.088 Uiso 1 1 calc R . .
C6 C 0.1890(6) 1.0237(11) 0.4160(5) 0.077(4) Uani 1 1 d . . .
H6A H 0.1894 1.0354 0.3817 0.093 Uiso 1 1 calc R . .
H6B H 0.2222 1.0921 0.4328 0.093 Uiso 1 1 calc R . .
C7 C 0.1125(7) 1.0477(12) 0.4292(6) 0.105(5) Uani 1 1 d . . .
H7A H 0.1129 1.0492 0.4639 0.126 Uiso 1 1 calc R . .
H7B H 0.0927 1.1372 0.4159 0.126 Uiso 1 1 calc R . .
C8 C -0.0009(8) 0.9383(16) 0.4161(5) 0.101(5) Uani 1 1 d . . .
H8A H -0.0205 1.0242 0.3999 0.121 Uiso 1 1 calc R . .
H8B H -0.0016 0.9525 0.4503 0.121 Uiso 1 1 calc R . .
C9 C -0.0500(7) 0.8188(15) 0.4007(6) 0.096(5) Uani 1 1 d . . .
H9A H -0.0510 0.8036 0.3663 0.115 Uiso 1 1 calc R . .
H9B H -0.0982 0.8431 0.4068 0.115 Uiso 1 1 calc R . .
C10 C -0.0260(7) 0.6823(15) 0.4274(5) 0.097(5) Uani 1 1 d . . .
H10A H -0.0227 0.6994 0.4618 0.117 Uiso 1 1 calc R . .
H10B H -0.0618 0.6084 0.4192 0.117 Uiso 1 1 calc R . .
C11 C 0.0645(5) 0.4958(11) 0.4385(4) 0.059(3) Uani 1 1 d . . .
H11A H 0.0293 0.4227 0.4279 0.071 Uiso 1 1 calc R . .
H11B H 0.0678 0.5044 0.4733 0.071 Uiso 1 1 calc R . .
C12 C 0.1373(5) 0.4562(10) 0.4239(4) 0.053(3) Uani 1 1 d . . .
H12A H 0.1571 0.3737 0.4419 0.064 Uiso 1 1 calc R . .
H12B H 0.1328 0.4339 0.3898 0.064 Uiso 1 1 calc R . .
C13 C 0.3324(5) 0.6702(10) 0.4801(3) 0.049(3) Uani 1 1 d . . .
H13A H 0.3031 0.7271 0.4990 0.059 Uiso 1 1 calc R . .
H13B H 0.3281 0.5710 0.4895 0.059 Uiso 1 1 calc R . .
C14 C 0.4110(5) 0.7167(9) 0.4924(3) 0.037(2) Uani 1 1 d . . .
C15 C 0.4590(5) 0.6602(10) 0.4650(4) 0.049(3) Uani 1 1 d . . .
H15 H 0.4440 0.5971 0.4400 0.058 Uiso 1 1 calc R . .
C16 C 0.5300(5) 0.6985(11) 0.4750(3) 0.050(3) Uani 1 1 d . . .
H16 H 0.5624 0.6582 0.4564 0.060 Uiso 1 1 calc R . .
C17 C 0.5558(5) 0.7905(10) 0.5100(4) 0.045(3) Uani 1 1 d . . .
H17 H 0.6039 0.8166 0.5154 0.054 Uiso 1 1 calc R . .
C18 C 0.5048(6) 0.8439(10) 0.5375(4) 0.052(3) Uani 1 1 d . . .
H18 H 0.5200 0.9097 0.5616 0.063 Uiso 1 1 calc R . .
C19 C 0.4337(5) 0.8056(9) 0.5314(3) 0.038(2) Uani 1 1 d . . .
C20 C 0.3844(5) 0.8665(11) 0.5654(3) 0.045(3) Uani 1 1 d . . .
H20A H 0.3378 0.8212 0.5587 0.054 Uiso 1 1 calc R . .
H20B H 0.3780 0.9680 0.5590 0.054 Uiso 1 1 calc R . .
Ni2 Ni 0.26694(7) 0.79468(13) 0.67480(4) 0.0422(4) Uani 1 1 d . . .
N5 N 0.3124(4) 0.9665(8) 0.6545(3) 0.044(2) Uani 1 1 d . . .
H5 H 0.2903 0.9882 0.6245 0.052 Uiso 1 1 calc R . .
N6 N 0.3211(4) 0.6652(8) 0.6393(3) 0.045(2) Uani 1 1 d . . .
H6 H 0.3009 0.6719 0.6080 0.055 Uiso 1 1 calc R . .
N7 N 0.2245(5) 0.6268(10) 0.6966(3) 0.066(3) Uani 1 1 d . . .
H7 H 0.2519 0.6034 0.7247 0.079 Uiso 1 1 calc R . .
N8 N 0.2146(4) 0.9160(8) 0.7127(3) 0.054(2) Uani 1 1 d . . .
H8 H 0.2423 0.9192 0.7419 0.064 Uiso 1 1 calc R . .
C21 C 0.3911(5) 0.9645(10) 0.6515(3) 0.044(3) Uani 1 1 d . . .
H21 H 0.4140 0.9420 0.6841 0.052 Uiso 1 1 calc R . .
C22 C 0.4205(5) 1.1093(10) 0.6395(4) 0.061(3) Uani 1 1 d . . .
H22A H 0.3974 1.1403 0.6087 0.073 Uiso 1 1 calc R . .
H22B H 0.4713 1.1019 0.6385 0.073 Uiso 1 1 calc R . .
H22C H 0.4116 1.1775 0.6636 0.073 Uiso 1 1 calc R . .
C23 C 0.4127(5) 0.8458(9) 0.6198(3) 0.037(2) Uani 1 1 d . . .
H23 H 0.4651 0.8528 0.6218 0.045 Uiso 1 1 calc R . .
C24 C 0.3987(6) 0.6999(10) 0.6392(3) 0.047(3) Uani 1 1 d . . .
H24 H 0.4201 0.7000 0.6730 0.057 Uiso 1 1 calc R . .
C25 C 0.4374(6) 0.5767(11) 0.6140(4) 0.069(4) Uani 1 1 d . . .
H25A H 0.4080 0.5486 0.5849 0.083 Uiso 1 1 calc R . .
H25B H 0.4448 0.4960 0.6353 0.083 Uiso 1 1 calc R . .
H25C H 0.4829 0.6105 0.6065 0.083 Uiso 1 1 calc R . .
C26 C 0.3095(7) 0.5174(12) 0.6536(4) 0.073(4) Uani 1 1 d . . .
H26A H 0.3420 0.4936 0.6823 0.087 Uiso 1 1 calc R . .
H26B H 0.3185 0.4523 0.6280 0.087 Uiso 1 1 calc R . .
C27 C 0.2325(7) 0.5039(12) 0.6634(5) 0.082(4) Uani 1 1 d . . .
H27A H 0.1994 0.5123 0.6340 0.099 Uiso 1 1 calc R . .
H27B H 0.2245 0.4133 0.6787 0.099 Uiso 1 1 calc R . .
C28 C 0.1496(7) 0.6213(14) 0.7073(5) 0.089(4) Uani 1 1 d . . .
H28A H 0.1400 0.5279 0.7201 0.107 Uiso 1 1 calc R . .
H28B H 0.1170 0.6358 0.6779 0.107 Uiso 1 1 calc R . .
C29 C 0.1370(7) 0.7369(15) 0.7439(5) 0.092(4) Uani 1 1 d . . .
H29A H 0.0894 0.7248 0.7533 0.111 Uiso 1 1 calc R . .
H29B H 0.1717 0.7254 0.7725 0.111 Uiso 1 1 calc R . .
C30 C 0.1434(7) 0.8841(14) 0.7243(6) 0.102(5) Uani 1 1 d . . .
H30A H 0.1093 0.8947 0.6954 0.123 Uiso 1 1 calc R . .
H30B H 0.1310 0.9531 0.7477 0.123 Uiso 1 1 calc R . .
C31 C 0.2176(6) 1.0623(11) 0.6941(4) 0.067(4) Uani 1 1 d . . .
H31A H 0.2031 1.1309 0.7170 0.080 Uiso 1 1 calc R . .
H31B H 0.1864 1.0724 0.6639 0.080 Uiso 1 1 calc R . .
C32 C 0.2959(6) 1.0853(10) 0.6869(4) 0.055(3) Uani 1 1 d . . .
H32A H 0.3022 1.1775 0.6721 0.066 Uiso 1 1 calc R . .
H32B H 0.3269 1.0806 0.7174 0.066 Uiso 1 1 calc R . .
Cl1 Cl 0.14172(15) 0.7693(3) 0.55726(10) 0.0562(8) Uani 1 1 d . . .
O1 O 0.2071(8) 0.7186(17) 0.5448(5) 0.081(5) Uiso 0.60 1 d P A 1
O2 O 0.1092(9) 0.8548(18) 0.5178(6) 0.102(5) Uiso 0.60 1 d P A 1
O3 O 0.1635(8) 0.8631(15) 0.5991(5) 0.078(4) Uiso 0.60 1 d P A 1
O4 O 0.0931(8) 0.6696(17) 0.5710(6) 0.102(5) Uiso 0.60 1 d P A 1
O1' O 0.1901(18) 0.875(4) 0.5551(12) 0.161(12) Uiso 0.40 1 d P A 2
O2' O 0.1246(16) 0.775(3) 0.6036(11) 0.130(10) Uiso 0.40 1 d P A 2
O3' O 0.0834(15) 0.766(3) 0.5196(10) 0.116(9) Uiso 0.40 1 d P A 2
O4' O 0.1910(12) 0.640(2) 0.5479(8) 0.081(7) Uiso 0.40 1 d P A 2
Cl2 Cl 0.23717(17) 0.2538(4) 0.04203(11) 0.0682(8) Uani 1 1 d . . .
O5 O 0.1677(5) 0.2359(10) 0.0195(3) 0.106(3) Uani 1 1 d . . .
O6 O 0.2343(5) 0.2823(11) 0.0911(3) 0.125(4) Uani 1 1 d . . .
O7 O 0.2790(6) 0.1351(12) 0.0380(4) 0.147(4) Uani 1 1 d . . .
O8 O 0.2663(6) 0.3769(14) 0.0209(5) 0.164(5) Uani 1 1 d . . .
Cl3 Cl 0.0856(2) 0.1988(5) 0.29703(14) 0.0954(12) Uani 1 1 d . . .
O9 O 0.0417(7) 0.2760(16) 0.3255(6) 0.205(7) Uani 1 1 d . . .
O10 O 0.0688(7) 0.2393(12) 0.2488(4) 0.151(5) Uani 1 1 d . . .
O11 O 0.0747(7) 0.0526(13) 0.3006(4) 0.151(5) Uani 1 1 d . . .
O12 O 0.1545(6) 0.2407(15) 0.3137(5) 0.189(6) Uani 1 1 d . . .
Cl4 Cl 0.3853(3) 0.8315(6) 0.79864(15) 0.1120(16) Uani 1 1 d . . .
O13 O 0.3189(8) 0.890(2) 0.8051(4) 0.240(9) Uani 1 1 d . . .
O14 O 0.4169(7) 0.7701(17) 0.8378(4) 0.216(8) Uani 1 1 d . . .
O15 O 0.3805(8) 0.7583(14) 0.7560(4) 0.174(6) Uani 1 1 d . . .
O16 O 0.4300(13) 0.939(3) 0.7885(8) 0.322(13) Uani 1 1 d . . .
O17S O 0.0240(6) 0.5658(11) 0.3149(3) 0.130(4) Uani 1 1 d . . .
C33S C 0.4230(15) 0.150(6) 0.2727(15) 0.51(5) Uani 1 1 d . . .
H33A H 0.4399 0.0536 0.2791 0.608 Uiso 1 1 calc R . .
H33B H 0.4608 0.2160 0.2832 0.608 Uiso 1 1 calc R . .
H33C H 0.4086 0.1610 0.2387 0.608 Uiso 1 1 calc R . .
C34S C 0.357(3) 0.179(4) 0.3007(14) 0.39(3) Uani 1 1 d . . .
H34A H 0.3394 0.2764 0.2954 0.465 Uiso 1 1 calc R . .
H34B H 0.3694 0.1636 0.3350 0.465 Uiso 1 1 calc R . .
O18S O 0.2943(17) 0.059(4) 0.2769(10) 0.42(2) Uani 1 1 d . . .
H18S H 0.2650 0.0459 0.2958 0.503 Uiso 1 1 calc R . .

loop_
_atom_site_aniso_label
_atom_site_aniso_U_11
_atom_site_aniso_U_22
_atom_site_aniso_U_33
_atom_site_aniso_U_23
_atom_site_aniso_U_13
_atom_site_aniso_U_12
Ni1 0.0423(8) 0.0389(7) 0.0458(8) -0.0007(6) 0.0010(6) 0.0009(7)
N1 0.037(5) 0.043(5) 0.045(5) 0.008(4) 0.001(4) -0.009(4)
N2 0.072(6) 0.024(4) 0.044(5) 0.001(4) 0.001(5) -0.002(4)
N3 0.045(6) 0.072(7) 0.060(6) 0.001(5) 0.004(5) 0.005(5)
N4 0.032(5) 0.066(6) 0.071(6) -0.001(5) 0.011(5) 0.004(5)
C1 0.055(7) 0.042(6) 0.037(6) -0.008(5) 0.004(6) -0.022(5)
C2 0.040(7) 0.058(8) 0.104(10) -0.011(7) 0.009(7) 0.001(6)
C3 0.045(6) 0.050(6) 0.035(6) -0.017(5) 0.003(5) -0.011(5)
C4 0.054(8) 0.047(7) 0.042(6) 0.000(5) 0.003(6) -0.007(6)
C5 0.076(9) 0.057(8) 0.084(9) 0.000(6) 0.006(8) -0.030(7)
C6 0.069(9) 0.046(7) 0.115(11) -0.003(7) 0.005(8) 0.008(7)
C7 0.098(12) 0.040(7) 0.172(15) -0.031(9) -0.003(11) 0.020(8)
C8 0.093(12) 0.112(13) 0.102(12) 0.039(10) 0.034(10) 0.040(10)
C9 0.048(8) 0.099(11) 0.149(14) 0.060(10) 0.042(9) 0.023(8)
C10 0.067(10) 0.116(12) 0.115(12) 0.034(10) 0.032(9) 0.019(9)
C11 0.042(7) 0.056(7) 0.082(9) 0.015(6) 0.017(7) -0.008(6)
C12 0.043(7) 0.038(6) 0.075(8) 0.003(6) -0.007(6) -0.014(5)
C13 0.057(7) 0.057(7) 0.036(6) -0.004(5) 0.016(6) -0.007(6)
C14 0.037(6) 0.037(6) 0.035(6) 0.002(5) 0.002(5) -0.015(5)
C15 0.046(7) 0.045(6) 0.055(7) -0.026(5) 0.008(6) -0.016(5)
C16 0.040(7) 0.070(7) 0.042(7) -0.008(6) 0.013(5) 0.004(6)
C17 0.038(6) 0.049(6) 0.047(6) -0.004(5) 0.005(5) -0.010(5)
C18 0.052(7) 0.046(6) 0.058(7) -0.014(5) 0.006(6) -0.014(6)
C19 0.033(6) 0.033(5) 0.045(6) 0.003(5) -0.005(5) -0.004(5)
C20 0.044(6) 0.067(7) 0.025(6) -0.010(5) 0.007(5) 0.011(6)
Ni2 0.0437(8) 0.0415(8) 0.0428(8) 0.0038(6) 0.0105(6) 0.0013(6)
N5 0.050(6) 0.041(5) 0.039(5) -0.007(4) 0.003(5) 0.003(4)
N6 0.055(6) 0.032(5) 0.050(5) -0.005(4) 0.008(5) -0.005(4)
N7 0.052(6) 0.077(7) 0.074(7) 0.013(6) 0.029(6) -0.016(5)
N8 0.050(6) 0.059(6) 0.055(6) 0.009(5) 0.017(5) 0.008(5)
C21 0.032(6) 0.060(7) 0.040(6) -0.011(5) 0.007(5) 0.006(5)
C22 0.056(8) 0.055(7) 0.074(8) -0.021(6) 0.017(7) -0.021(6)
C23 0.022(5) 0.052(6) 0.036(6) -0.008(5) -0.004(5) 0.003(5)
C24 0.057(7) 0.050(6) 0.034(6) 0.002(5) 0.005(5) 0.015(6)
C25 0.069(9) 0.061(7) 0.081(9) 0.018(6) 0.022(7) 0.028(6)
C26 0.085(11) 0.064(9) 0.069(9) -0.012(7) 0.009(8) 0.012(7)
C27 0.094(11) 0.045(7) 0.109(11) -0.005(7) 0.014(9) -0.008(7)
C28 0.082(11) 0.081(10) 0.102(11) 0.014(9) 0.008(9) -0.030(8)
C29 0.059(8) 0.124(13) 0.102(11) 0.034(10) 0.040(8) -0.014(9)
C30 0.077(10) 0.076(10) 0.168(15) 0.015(9) 0.072(10) 0.017(8)
C31 0.058(8) 0.052(7) 0.097(10) 0.005(7) 0.032(7) 0.027(6)
C32 0.070(8) 0.044(7) 0.052(7) -0.014(5) 0.011(6) -0.018(6)
Cl1 0.0501(17) 0.0663(19) 0.0524(17) 0.0015(15) 0.0076(14) -0.0040(16)
Cl2 0.062(2) 0.077(2) 0.066(2) -0.0132(18) 0.0130(17) -0.0014(19)
O5 0.081(6) 0.154(9) 0.078(6) -0.001(6) -0.014(5) -0.053(6)
O6 0.125(8) 0.184(11) 0.063(6) -0.033(6) 0.004(6) 0.067(7)
O7 0.165(11) 0.129(9) 0.153(10) -0.035(8) 0.039(9) 0.071(8)
O8 0.117(9) 0.179(12) 0.200(13) 0.052(10) 0.037(9) -0.058(9)
Cl3 0.104(3) 0.099(3) 0.080(3) -0.007(2) -0.003(2) -0.002(3)
O9 0.149(12) 0.233(16) 0.248(16) -0.120(13) 0.083(12) -0.012(10)
O10 0.210(13) 0.168(11) 0.066(7) 0.039(7) -0.020(7) -0.036(9)
O11 0.235(15) 0.125(10) 0.090(8) -0.005(7) 0.011(9) -0.019(9)
O12 0.093(9) 0.259(16) 0.198(14) -0.031(11) -0.048(9) -0.051(10)
Cl4 0.111(4) 0.171(4) 0.053(3) 0.014(3) 0.007(2) 0.047(3)
O13 0.163(12) 0.49(3) 0.069(8) 0.027(11) 0.014(8) 0.190(16)
O14 0.169(11) 0.41(2) 0.074(7) 0.114(11) 0.028(8) 0.171(13)
O15 0.219(14) 0.231(15) 0.070(8) -0.053(8) 0.009(8) 0.029(11)
O16 0.31(3) 0.39(4) 0.24(2) -0.03(2) -0.05(2) -0.02(3)
O17S 0.163(10) 0.123(8) 0.095(8) 0.011(6) -0.022(7) 0.018(7)
C33S 0.13(3) 1.00(13) 0.37(6) 0.25(7) -0.05(3) -0.07(5)
C34S 0.63(10) 0.27(4) 0.28(5) 0.15(4) 0.12(6) 0.06(5)
O18S 0.42(4) 0.61(5) 0.25(3) -0.24(3) 0.11(2) -0.27(4)

loop_
_atom_type_symbol
_atom_type_description
_atom_type_scat_dispersion_real
_atom_type_scat_dispersion_imag
_atom_type_scat_source
C C 0.0033 0.0016 'International Tables Vol C Tables 4.2.6.8 and 6.1.1.4'
H H 0.0000 0.0000 'International Tables Vol C Tables 4.2.6.8 and 6.1.1.4'
N N 0.0061 0.0033 'International Tables Vol C Tables 4.2.6.8 and 6.1.1.4'
O O 0.0106 0.0060 'International Tables Vol C Tables 4.2.6.8 and 6.1.1.4'
Cl Cl 0.1484 0.1585 'International Tables Vol C Tables 4.2.6.8 and 6.1.1.4'
Ni Ni 0.3393 1.1124 'International Tables Vol C Tables 4.2.6.8 and 6.1.1.4'

loop_
_geom_angle_atom_site_label_1
_geom_angle_atom_site_label_2
_geom_angle_atom_site_label_3
_geom_angle
_geom_angle_site_symmetry_1
_geom_angle_site_symmetry_3
_geom_angle_publ_flag
N4 Ni1 N1 87.2(3) . . ?
N4 Ni1 N2 178.7(4) . . ?
N1 Ni1 N2 94.0(3) . . ?
N4 Ni1 N3 93.8(4) . . ?
N1 Ni1 N3 176.3(4) . . ?
N2 Ni1 N3 85.0(3) . . ?
C12 N1 C1 109.0(7) . . ?
C12 N1 Ni1 109.4(6) . . ?
C1 N1 Ni1 116.9(5) . . ?
C6 N2 C4 109.9(8) . . ?
C6 N2 Ni1 111.0(7) . . ?
C4 N2 Ni1 120.2(6) . . ?
C8 N3 C7 110.5(11) . . ?
C8 N3 Ni1 121.6(8) . . ?
C7 N3 Ni1 108.5(7) . . ?
C11 N4 C10 112.3(9) . . ?
C11 N4 Ni1 107.4(6) . . ?
C10 N4 Ni1 121.3(8) . . ?
C2 C1 N1 115.2(8) . . ?
C2 C1 C3 112.1(9) . . ?
N1 C1 C3 108.6(7) . . ?
C1 C3 C4 113.1(8) . . ?
C1 C3 C13 113.5(8) . . ?
C4 C3 C13 115.3(7) . . ?
C5 C4 N2 112.4(8) . . ?
C5 C4 C3 112.1(9) . . ?
N2 C4 C3 112.1(8) . . ?
N2 C6 C7 106.7(10) . . ?
N3 C7 C6 104.6(9) . . ?
N3 C8 C9 118.4(12) . . ?
C8 C9 C10 111.0(12) . . ?
N4 C10 C9 112.1(10) . . ?
N4 C11 C12 107.0(8) . . ?
N1 C12 C11 106.1(8) . . ?
C14 C13 C3 114.5(8) . . ?
C15 C14 C19 121.0(9) . . ?
C15 C14 C13 116.7(8) . . ?
C19 C14 C13 122.2(8) . . ?
C14 C15 C16 118.5(9) . . ?
C17 C16 C15 124.4(9) . . ?
C16 C17 C18 115.0(9) . . ?
C19 C18 C17 124.2(9) . . ?
C18 C19 C14 116.6(9) . . ?
C18 C19 C20 118.9(9) . . ?
C14 C19 C20 124.4(8) . . ?
C19 C20 C23 114.1(7) . . ?
N7 Ni2 N8 92.5(4) . . ?
N7 Ni2 N6 85.4(4) . . ?
N8 Ni2 N6 177.0(4) . . ?
N7 Ni2 N5 178.2(4) . . ?
N8 Ni2 N5 87.1(3) . . ?
N6 Ni2 N5 94.9(3) . . ?
C32 N5 C21 109.1(7) . . ?
C32 N5 Ni2 107.7(6) . . ?
C21 N5 Ni2 118.9(6) . . ?
C26 N6 C24 112.7(8) . . ?
C26 N6 Ni2 110.0(6) . . ?
C24 N6 Ni2 116.3(6) . . ?
C28 N7 C27 106.0(10) . . ?
C28 N7 Ni2 123.0(8) . . ?
C27 N7 Ni2 110.8(7) . . ?
C30 N8 C31 110.5(8) . . ?
C30 N8 Ni2 124.0(8) . . ?
C31 N8 Ni2 108.0(6) . . ?
N5 C21 C23 112.6(7) . . ?
N5 C21 C22 113.2(8) . . ?
C23 C21 C22 113.1(8) . . ?
C24 C23 C21 112.4(8) . . ?
C24 C23 C20 114.4(8) . . ?
C21 C23 C20 113.6(8) . . ?
N6 C24 C23 114.4(7) . . ?
N6 C24 C25 110.4(8) . . ?
C23 C24 C25 112.8(8) . . ?
N6 C26 C27 108.0(9) . . ?
N7 C27 C26 103.0(9) . . ?
N7 C28 C29 110.3(10) . . ?
C30 C29 C28 112.1(11) . . ?
N8 C30 C29 113.2(10) . . ?
N8 C31 C32 105.1(8) . . ?
N5 C32 C31 104.8(8) . . ?
O1' Cl1 O2' 104.7(18) . . ?
O1' Cl1 O4 166.3(15) . . ?
O2' Cl1 O4 61.6(13) . . ?
O1' Cl1 O1 67.6(14) . . ?
O2' Cl1 O1 124.5(13) . . ?
O4 Cl1 O1 118.0(9) . . ?
O1' Cl1 O3' 116.3(17) . . ?
O2' Cl1 O3' 116.7(16) . . ?
O4 Cl1 O3' 73.7(12) . . ?
O1 Cl1 O3' 115.1(12) . . ?
O1' Cl1 O2 77.3(14) . . ?
O2' Cl1 O2 125.2(13) . . ?
O4 Cl1 O2 110.8(10) . . ?
O1 Cl1 O2 107.2(9) . . ?
O3' Cl1 O2 39.5(10) . . ?
O1' Cl1 O3 58.8(13) . . ?
O2' Cl1 O3 46.0(12) . . ?
O4 Cl1 O3 107.6(8) . . ?
O1 Cl1 O3 103.6(8) . . ?
O3' Cl1 O3 135.3(12) . . ?
O2 Cl1 O3 109.1(9) . . ?
O1' Cl1 O4' 98.1(16) . . ?
O2' Cl1 O4' 113.8(14) . . ?
O4 Cl1 O4' 87.4(11) . . ?
O1 Cl1 O4' 30.8(9) . . ?
O3' Cl1 O4' 105.9(13) . . ?
O2 Cl1 O4' 120.2(10) . . ?
O3 Cl1 O4' 118.8(10) . . ?
O7 Cl2 O5 112.4(7) . . ?
O7 Cl2 O6 109.1(6) . . ?
O5 Cl2 O6 108.5(6) . . ?
O7 Cl2 O8 111.1(8) . . ?
O5 Cl2 O8 107.3(6) . . ?
O6 Cl2 O8 108.4(7) . . ?
O12 Cl3 O11 113.5(9) . . ?
O12 Cl3 O10 109.6(9) . . ?
O11 Cl3 O10 108.5(7) . . ?
O12 Cl3 O9 104.8(9) . . ?
O11 Cl3 O9 111.0(9) . . ?
O10 Cl3 O9 109.3(9) . . ?
O14 Cl4 O15 118.9(10) . . ?
O14 Cl4 O16 105.9(13) . . ?
O15 Cl4 O16 99.2(12) . . ?
O14 Cl4 O13 112.3(7) . . ?
O15 Cl4 O13 110.5(9) . . ?
O16 Cl4 O13 108.8(14) . . ?
C33S C34S O18S 104(4) . . ?

loop_
_geom_bond_atom_site_label_1
_geom_bond_atom_site_label_2
_geom_bond_distance
_geom_bond_site_symmetry_2
_geom_bond_publ_flag
Ni1 N4 1.919(8) . ?
Ni1 N1 1.925(7) . ?
Ni1 N2 1.935(8) . ?
Ni1 N3 1.948(9) . ?
N1 C12 1.467(10) . ?
N1 C1 1.519(11) . ?
N2 C6 1.452(12) . ?
N2 C4 1.498(11) . ?
N3 C8 1.410(14) . ?
N3 C7 1.448(13) . ?
N4 C11 1.452(12) . ?
N4 C10 1.470(13) . ?
C1 C2 1.499(12) . ?
C1 C3 1.524(12) . ?
C3 C4 1.547(13) . ?
C3 C13 1.548(12) . ?
C4 C5 1.489(12) . ?
C6 C7 1.544(15) . ?
C8 C9 1.477(17) . ?
C9 C10 1.518(15) . ?
C11 C12 1.522(13) . ?
C13 C14 1.536(12) . ?
C14 C15 1.364(12) . ?
C14 C19 1.392(12) . ?
C15 C16 1.375(12) . ?
C16 C17 1.344(12) . ?
C17 C18 1.397(12) . ?
C18 C19 1.372(12) . ?
C19 C20 1.522(12) . ?
C20 C23 1.559(11) . ?
Ni2 N7 1.896(8) . ?
Ni2 N8 1.910(8) . ?
Ni2 N6 1.937(7) . ?
Ni2 N5 1.938(8) . ?
N5 C32 1.491(11) . ?
N5 C21 1.491(11) . ?
N6 C26 1.462(12) . ?
N6 C24 1.492(12) . ?
N7 C28 1.476(14) . ?
N7 C27 1.496(13) . ?
N8 C30 1.446(13) . ?
N8 C31 1.467(12) . ?
C21 C23 1.509(11) . ?
C21 C22 1.515(12) . ?
C23 C24 1.503(12) . ?
C24 C25 1.576(12) . ?
C26 C27 1.511(15) . ?
C28 C29 1.528(16) . ?
C29 C30 1.493(15) . ?
C31 C32 1.526(13) . ?
Cl1 O1' 1.35(3) . ?
Cl1 O2' 1.38(3) . ?
Cl1 O4 1.393(16) . ?
Cl1 O1 1.402(15) . ?
Cl1 O3' 1.42(3) . ?
Cl1 O2 1.434(16) . ?
Cl1 O3 1.478(14) . ?
Cl1 O4' 1.56(2) . ?
Cl2 O7 1.373(9) . ?
Cl2 O5 1.385(8) . ?
Cl2 O6 1.408(9) . ?
Cl2 O8 1.433(10) . ?
Cl3 O12 1.373(10) . ?
Cl3 O11 1.387(11) . ?
Cl3 O10 1.400(9) . ?
Cl3 O9 1.417(12) . ?
Cl4 O14 1.309(10) . ?
Cl4 O15 1.370(11) . ?
Cl4 O16 1.36(3) . ?
Cl4 O13 1.397(12) . ?
C33S C34S 1.58(5) . ?
C34S O18S 1.70(5) . ?
